data_7135102
loop_
_publ_author_name
'Tian, Liang'
'Cao, Yiman'
'Chen, Can'
'Ni, Zhigang'
'Fan, Cong'
'Mack, John'
'Dai, Peidi'
'Lu, Hua'
'Gai, Lizhi'

_publ_section_title
;
 Small is different: <i>N</i>,<i>N</i>-chelated organoboron complexes with
 seven-membered rings.
;
_journal_issue 94
_journal_name_full 'Chemical communications (Cambridge, England)'
_journal_page_first 18641
_journal_page_last 18644
_journal_paper_doi 10.1039/d5cc05461c
_journal_volume 61
_journal_year 2025
_chemical_formula_moiety 'C13 H9 B F2 N2 S'
_chemical_formula_sum 'C13 H9 B F2 N2 S'
_chemical_formula_weight 274.09
_space_group_crystal_system monoclinic
_space_group_IT_number 14
_space_group_name_Hall '-P 2ybc'
_space_group_name_H-M_alt 'P 1 21/c 1'
_atom_sites_solution_hydrogens geom
_atom_sites_solution_primary dual
_audit_creation_date 2025-04-27
_audit_creation_method
;
Olex2 1.5
(compiled 2024.02.16 svn.r378c4104 for OlexSys, GUI svn.r6928)
;
_audit_update_record
;
2025-08-23 deposited with the CCDC.	2025-10-22 downloaded from the CCDC.
;
_cell_angle_alpha 90
_cell_angle_beta 113.5780(10)
_cell_angle_gamma 90
_cell_formula_units_Z 4
_cell_length_a 12.1127(3)
_cell_length_b 9.1231(2)
_cell_length_c 11.7692(3)
_cell_measurement_reflns_used 6809
_cell_measurement_temperature 302.00
_cell_measurement_theta_max 79.120
_cell_measurement_theta_min 7.984
_cell_volume 1191.98(5)
_computing_cell_refinement 'SAINT V8.40B (?, 2016)'
_computing_data_reduction 'SAINT V8.40B (?, 2016)'
_computing_molecular_graphics 'Olex2 1.5 (Dolomanov et al., 2009)'
_computing_publication_material 'Olex2 1.5 (Dolomanov et al., 2009)'
_computing_structure_refinement 'XL  (Sheldrick, 2008)'
_computing_structure_solution 'SHELXT 2018/2 (Sheldrick, 2018)'
_diffrn_ambient_temperature 302.00
_diffrn_measured_fraction_theta_full 0.968
_diffrn_measured_fraction_theta_max 0.960
_diffrn_measurement_device_type 'BrukerD8 Venture'
_diffrn_radiation_type CuK\a
_diffrn_radiation_wavelength 1.54178
_diffrn_reflns_av_R_equivalents 0.0288
_diffrn_reflns_av_unetI/netI 0.0240
_diffrn_reflns_Laue_measured_fraction_full 0.968
_diffrn_reflns_Laue_measured_fraction_max 0.960
_diffrn_reflns_limit_h_max 15
_diffrn_reflns_limit_h_min -14
_diffrn_reflns_limit_k_max 11
_diffrn_reflns_limit_k_min -11
_diffrn_reflns_limit_l_max 12
_diffrn_reflns_limit_l_min -14
_diffrn_reflns_number 10923
_diffrn_reflns_point_group_measured_fraction_full 0.968
_diffrn_reflns_point_group_measured_fraction_max 0.960
_diffrn_reflns_theta_full 67.679
_diffrn_reflns_theta_max 79.230
_diffrn_reflns_theta_min 7.983
_diffrn_source_current 1.0
_diffrn_source_power 0.05
_diffrn_source_voltage 50.0
_exptl_absorpt_coefficient_mu 2.526
_exptl_absorpt_correction_T_max 0.7543
_exptl_absorpt_correction_T_min 0.6694
_exptl_absorpt_correction_type multi-scan
_exptl_absorpt_process_details
;
SADABS-2016/2 (Bruker,2016/2) was used for absorption correction.
wR2(int) was 0.0907 before and 0.0424 after correction.
The Ratio of minimum to maximum transmission is 0.8874.
The \l/2 correction factor is Not present.
;
_exptl_crystal_colour red
_exptl_crystal_colour_primary red
_exptl_crystal_density_diffrn 1.527
_exptl_crystal_description block
_exptl_crystal_F_000 560
_exptl_crystal_size_max 0.12
_exptl_crystal_size_mid 0.1
_exptl_crystal_size_min 0.1
_refine_diff_density_max 0.425
_refine_diff_density_min -0.258
_refine_diff_density_rms 0.034
_refine_ls_extinction_method none
_refine_ls_goodness_of_fit_ref 1.068
_refine_ls_hydrogen_treatment constr
_refine_ls_matrix_type full
_refine_ls_number_parameters 172
_refine_ls_number_reflns 2480
_refine_ls_number_restraints 0
_refine_ls_restrained_S_all 1.068
_refine_ls_R_factor_all 0.0398
_refine_ls_R_factor_gt 0.0379
_refine_ls_shift/su_max 0.001
_refine_ls_shift/su_mean 0.000
_refine_ls_structure_factor_coef Fsqd
_refine_ls_weighting_details 'w=1/[\s^2^(Fo^2^)+(0.0534P)^2^+0.3063P] where P=(Fo^2^+2Fc^2^)/3'
_refine_ls_weighting_scheme calc
_refine_ls_wR_factor_gt 0.1021
_refine_ls_wR_factor_ref 0.1039
_reflns_Friedel_coverage 0.000
_reflns_number_gt 2319
_reflns_number_total 2480
_reflns_threshold_expression 'I > 2\s(I)'
_cod_data_source_file d5cc05461c2.cif
_cod_data_source_block cu250427a
_cod_depositor_comments 'Adding full bibliography for 7135102--7135103.cif.'
_cod_database_code 7135102
_shelx_shelxl_version_number 2019/3
_shelx_space_group_comment
;
The symmetry employed for this shelxl refinement is uniquely defined
by the following loop, which should always be used as a source of
symmetry information in preference to the above space-group names.
They are only intended as comments.
;
_shelx_estimated_absorpt_t_max 0.786
_shelx_estimated_absorpt_t_min 0.751
_olex2_refinement_description
;
1. Fixed Uiso
 At 1.2 times of:
  All C(H) groups
2.a Aromatic/amide H refined with riding coordinates:
 C1(H1), C2(H2), C3(H3), C5(H5), C6(H6), C9(H9), C10(H10), C11(H11), C12(H12)
;
_olex2_submission_special_instructions 'No special instructions were received'

loop_
_space_group_symop_operation_xyz
'x, y, z'
'-x, y+1/2, -z+1/2'
'-x, -y, -z'
'x, -y-1/2, z-1/2'

loop_
_atom_site_label
_atom_site_type_symbol
_atom_site_fract_x
_atom_site_fract_y
_atom_site_fract_z
_atom_site_U_iso_or_equiv
_atom_site_adp_type
_atom_site_occupancy
_atom_site_site_symmetry_order
_atom_site_calc_flag
_atom_site_refinement_flags_posn
_atom_site_refinement_flags_adp
_atom_site_refinement_flags_occupancy
_atom_site_disorder_assembly
_atom_site_disorder_group
S1 S 0.49717(4) 0.48094(4) 0.73479(4) 0.04942(16) Uani 1 1 d . . . . .
F1 F 0.67644(9) 0.84889(14) 0.54748(12) 0.0762(4) Uani 1 1 d . . . . .
F2 F 0.74594(10) 0.84787(11) 0.75693(12) 0.0697(3) Uani 1 1 d . . . . .
N1 N 0.82542(11) 0.67557(14) 0.65578(12) 0.0429(3) Uani 1 1 d . . . . .
N2 N 0.61069(10) 0.65664(12) 0.64881(10) 0.0373(3) Uani 1 1 d . . . . .
C1 C 0.88812(15) 0.7048(2) 0.58488(18) 0.0555(4) Uani 1 1 d . . . . .
H1 H 0.862811 0.767370 0.516851 0.067 Uiso 1 1 calc R U . . .
C2 C 0.99426(17) 0.6279(2) 0.6289(2) 0.0703(6) Uani 1 1 d . . . . .
H2 H 1.052274 0.628032 0.595741 0.084 Uiso 1 1 calc R U . . .
C3 C 0.99905(15) 0.5499(2) 0.7319(2) 0.0656(5) Uani 1 1 d . . . . .
H3 H 1.061657 0.489682 0.781666 0.079 Uiso 1 1 calc R U . . .
C4 C 0.89296(13) 0.57849(18) 0.74725(15) 0.0481(4) Uani 1 1 d . . . . .
C5 C 0.85114(16) 0.50876(19) 0.82974(15) 0.0521(4) Uani 1 1 d . . . . .
H5 H 0.910230 0.461132 0.896186 0.063 Uiso 1 1 calc R U . . .
C6 C 0.73867(16) 0.50036(18) 0.82730(15) 0.0502(4) Uani 1 1 d . . . . .
H6 H 0.732308 0.452161 0.894051 0.060 Uiso 1 1 calc R U . . .
C006 C 0.48734(12) 0.67756(15) 0.57424(12) 0.0375(3) Uani 1 1 d . . . . .
C7 C 0.62850(13) 0.55538(16) 0.73629(13) 0.0403(3) Uani 1 1 d . . . . .
C8 C 0.41263(13) 0.58988(16) 0.61062(14) 0.0416(3) Uani 1 1 d . . . . .
C9 C 0.28732(14) 0.59614(18) 0.55098(16) 0.0515(4) Uani 1 1 d . . . . .
H9 H 0.238788 0.537187 0.576391 0.062 Uiso 1 1 calc R U . . .
C10 C 0.23782(14) 0.6919(2) 0.45371(16) 0.0553(4) Uani 1 1 d . . . . .
H10 H 0.154549 0.698283 0.412391 0.066 Uiso 1 1 calc R U . . .
C11 C 0.31107(16) 0.7790(2) 0.41669(16) 0.0555(4) Uani 1 1 d . . . . .
H11 H 0.275594 0.843005 0.350493 0.067 Uiso 1 1 calc R U . . .
C12 C 0.43527(14) 0.77377(18) 0.47507(15) 0.0482(3) Uani 1 1 d . . . . .
H12 H 0.482957 0.833060 0.448782 0.058 Uiso 1 1 calc R U . . .
B1 B 0.71662(15) 0.76317(19) 0.65115(18) 0.0460(4) Uani 1 1 d . . . . .

loop_
_atom_site_aniso_label
_atom_site_aniso_U_11
_atom_site_aniso_U_22
_atom_site_aniso_U_33
_atom_site_aniso_U_23
_atom_site_aniso_U_13
_atom_site_aniso_U_12
S1 0.0547(2) 0.0453(2) 0.0581(3) 0.00737(15) 0.03292(19) -0.00232(15)
F1 0.0532(6) 0.0766(8) 0.1045(9) 0.0475(7) 0.0376(6) 0.0082(5)
F2 0.0634(6) 0.0512(6) 0.1062(9) -0.0332(6) 0.0462(6) -0.0129(5)
N1 0.0372(6) 0.0434(6) 0.0508(7) -0.0059(5) 0.0204(5) -0.0033(5)
N2 0.0386(6) 0.0361(6) 0.0411(6) 0.0009(4) 0.0199(5) 0.0015(4)
C1 0.0510(9) 0.0571(9) 0.0695(10) -0.0101(8) 0.0356(8) -0.0111(7)
C2 0.0510(9) 0.0679(12) 0.1078(16) -0.0162(11) 0.0485(10) -0.0058(8)
C3 0.0389(8) 0.0589(11) 0.0958(15) -0.0089(10) 0.0237(9) 0.0032(7)
C4 0.0374(7) 0.0458(8) 0.0557(8) -0.0085(7) 0.0130(6) 0.0017(6)
C5 0.0495(8) 0.0515(9) 0.0454(8) -0.0001(6) 0.0087(7) 0.0087(7)
C6 0.0590(9) 0.0498(8) 0.0422(7) 0.0077(6) 0.0207(7) 0.0077(7)
C006 0.0391(7) 0.0365(6) 0.0403(6) -0.0056(5) 0.0193(5) -0.0009(5)
C7 0.0473(7) 0.0382(7) 0.0413(7) -0.0002(5) 0.0239(6) 0.0012(6)
C8 0.0459(7) 0.0365(7) 0.0490(7) -0.0078(6) 0.0259(6) -0.0031(6)
C9 0.0437(8) 0.0488(8) 0.0665(10) -0.0153(7) 0.0268(7) -0.0093(6)
C10 0.0414(8) 0.0578(10) 0.0598(9) -0.0172(8) 0.0129(7) -0.0017(7)
C11 0.0504(9) 0.0600(10) 0.0480(8) -0.0015(7) 0.0114(7) 0.0076(7)
C12 0.0470(8) 0.0502(8) 0.0476(8) 0.0039(6) 0.0192(6) 0.0011(6)
B1 0.0412(8) 0.0393(8) 0.0624(10) 0.0052(7) 0.0260(7) 0.0006(6)

loop_
_atom_type_symbol
_atom_type_description
_atom_type_scat_dispersion_real
_atom_type_scat_dispersion_imag
_atom_type_scat_source
C C 0.0181 0.0091 'International Tables Vol C Tables 4.2.6.8 and 6.1.1.4'
H H 0.0000 0.0000 'International Tables Vol C Tables 4.2.6.8 and 6.1.1.4'
B B 0.0090 0.0039 'International Tables Vol C Tables 4.2.6.8 and 6.1.1.4'
N N 0.0311 0.0180 'International Tables Vol C Tables 4.2.6.8 and 6.1.1.4'
F F 0.0727 0.0534 'International Tables Vol C Tables 4.2.6.8 and 6.1.1.4'
S S 0.3331 0.5567 'International Tables Vol C Tables 4.2.6.8 and 6.1.1.4'

loop_
_geom_angle_atom_site_label_1
_geom_angle_atom_site_label_2
_geom_angle_atom_site_label_3
_geom_angle
_geom_angle_site_symmetry_1
_geom_angle_site_symmetry_3
_geom_angle_publ_flag
C7 S1 C8 90.83(7) . . ?
C1 N1 C4 107.55(13) . . ?
C1 N1 B1 124.23(14) . . ?
C4 N1 B1 126.75(13) . . ?
C006 N2 B1 124.79(12) . . ?
C7 N2 C006 112.19(11) . . ?
C7 N2 B1 121.71(12) . . ?
N1 C1 H1 125.1 . . ?
N1 C1 C2 109.73(18) . . ?
C2 C1 H1 125.1 . . ?
C1 C2 H2 126.4 . . ?
C1 C2 C3 107.29(16) . . ?
C3 C2 H2 126.4 . . ?
C2 C3 H3 126.3 . . ?
C2 C3 C4 107.43(17) . . ?
C4 C3 H3 126.3 . . ?
N1 C4 C3 107.98(16) . . ?
N1 C4 C5 124.10(14) . . ?
C3 C4 C5 127.45(17) . . ?
C4 C5 H5 114.9 . . ?
C6 C5 C4 130.19(15) . . ?
C6 C5 H5 114.9 . . ?
C5 C6 H6 115.6 . . ?
C5 C6 C7 128.85(15) . . ?
C7 C6 H6 115.6 . . ?
C8 C006 N2 112.74(12) . . ?
C12 C006 N2 128.19(13) . . ?
C12 C006 C8 119.06(13) . . ?
N2 C7 S1 113.65(11) . . ?
N2 C7 C6 129.52(14) . . ?
C6 C7 S1 116.83(11) . . ?
C006 C8 S1 110.59(11) . . ?
C9 C8 S1 127.40(12) . . ?
C9 C8 C006 122.00(15) . . ?
C8 C9 H9 121.0 . . ?
C10 C9 C8 118.03(15) . . ?
C10 C9 H9 121.0 . . ?
C9 C10 H10 119.8 . . ?
C9 C10 C11 120.43(15) . . ?
C11 C10 H10 119.8 . . ?
C10 C11 H11 119.0 . . ?
C12 C11 C10 122.05(16) . . ?
C12 C11 H11 119.0 . . ?
C006 C12 H12 120.8 . . ?
C11 C12 C006 118.43(15) . . ?
C11 C12 H12 120.8 . . ?
F1 B1 F2 110.82(15) . . ?
F1 B1 N1 109.06(13) . . ?
F1 B1 N2 109.62(13) . . ?
F2 B1 N1 110.69(13) . . ?
F2 B1 N2 105.65(12) . . ?
N1 B1 N2 110.98(12) . . ?

loop_
_geom_bond_atom_site_label_1
_geom_bond_atom_site_label_2
_geom_bond_distance
_geom_bond_site_symmetry_2
_geom_bond_publ_flag
S1 C7 1.7232(15) . ?
S1 C8 1.7248(16) . ?
F1 B1 1.365(2) . ?
F2 B1 1.385(2) . ?
N1 C1 1.360(2) . ?
N1 C4 1.381(2) . ?
N1 B1 1.524(2) . ?
N2 C006 1.4107(18) . ?
N2 C7 1.3350(18) . ?
N2 B1 1.601(2) . ?
C1 H1 0.9300 . ?
C1 C2 1.371(3) . ?
C2 H2 0.9300 . ?
C2 C3 1.387(3) . ?
C3 H3 0.9300 . ?
C3 C4 1.392(2) . ?
C4 C5 1.413(3) . ?
C5 H5 0.9300 . ?
C5 C6 1.353(3) . ?
C6 H6 0.9300 . ?
C6 C7 1.427(2) . ?
C006 C8 1.3972(19) . ?
C006 C12 1.393(2) . ?
C8 C9 1.395(2) . ?
C9 H9 0.9300 . ?
C9 C10 1.372(3) . ?
C10 H10 0.9300 . ?
C10 C11 1.385(3) . ?
C11 H11 0.9300 . ?
C11 C12 1.382(2) . ?
C12 H12 0.9300 . ?

loop_
_geom_torsion_atom_site_label_1
_geom_torsion_atom_site_label_2
_geom_torsion_atom_site_label_3
_geom_torsion_atom_site_label_4
_geom_torsion
_geom_torsion_site_symmetry_1
_geom_torsion_site_symmetry_2
_geom_torsion_site_symmetry_3
_geom_torsion_site_symmetry_4
_geom_torsion_publ_flag
S1 C8 C9 C10 179.60(12) . . . . ?
N1 C1 C2 C3 -1.0(2) . . . . ?
N1 C4 C5 C6 11.7(3) . . . . ?
N2 C006 C8 S1 -1.09(14) . . . . ?
N2 C006 C8 C9 178.46(13) . . . . ?
N2 C006 C12 C11 -178.27(14) . . . . ?
C1 N1 C4 C3 0.67(18) . . . . ?
C1 N1 C4 C5 -171.98(15) . . . . ?
C1 N1 B1 F1 14.3(2) . . . . ?
C1 N1 B1 F2 -107.91(17) . . . . ?
C1 N1 B1 N2 135.11(15) . . . . ?
C1 C2 C3 C4 1.4(2) . . . . ?
C2 C3 C4 N1 -1.3(2) . . . . ?
C2 C3 C4 C5 171.06(17) . . . . ?
C3 C4 C5 C6 -159.52(19) . . . . ?
C4 N1 C1 C2 0.21(19) . . . . ?
C4 N1 B1 F1 178.72(14) . . . . ?
C4 N1 B1 F2 56.6(2) . . . . ?
C4 N1 B1 N2 -60.4(2) . . . . ?
C4 C5 C6 C7 3.0(3) . . . . ?
C5 C6 C7 S1 160.91(15) . . . . ?
C5 C6 C7 N2 -18.1(3) . . . . ?
C006 N2 C7 S1 -0.71(15) . . . . ?
C006 N2 C7 C6 178.29(15) . . . . ?
C006 N2 B1 F1 -18.0(2) . . . . ?
C006 N2 B1 F2 101.43(15) . . . . ?
C006 N2 B1 N1 -138.55(13) . . . . ?
C006 C8 C9 C10 0.1(2) . . . . ?
C7 S1 C8 C006 0.59(11) . . . . ?
C7 S1 C8 C9 -178.93(14) . . . . ?
C7 N2 C006 C8 1.17(16) . . . . ?
C7 N2 C006 C12 179.77(14) . . . . ?
C7 N2 B1 F1 176.08(13) . . . . ?
C7 N2 B1 F2 -64.47(17) . . . . ?
C7 N2 B1 N1 55.55(18) . . . . ?
C8 S1 C7 N2 0.07(11) . . . . ?
C8 S1 C7 C6 -179.07(12) . . . . ?
C8 C006 C12 C11 0.3(2) . . . . ?
C8 C9 C10 C11 0.1(2) . . . . ?
C9 C10 C11 C12 -0.1(3) . . . . ?
C10 C11 C12 C006 -0.1(3) . . . . ?
C12 C006 C8 S1 -179.84(11) . . . . ?
C12 C006 C8 C9 -0.3(2) . . . . ?
B1 N1 C1 C2 167.20(16) . . . . ?
B1 N1 C4 C3 -165.90(15) . . . . ?
B1 N1 C4 C5 21.4(2) . . . . ?
B1 N2 C006 C8 -165.90(13) . . . . ?
B1 N2 C006 C12 12.7(2) . . . . ?
B1 N2 C7 S1 166.81(11) . . . . ?
B1 N2 C7 C6 -14.2(2) . . . . ?
